data_2311645
loop_
_publ_author_name
'Xu, Yun'
'Jiang, Linglei'
'Mei, Xuefeng'

_publ_section_title
;
 Supramolecular structures and physicochemical properties of norfloxacin
 salts.
;
_journal_issue 'Pt 4'
_journal_name_full 'Acta crystallographica Section B, Structural science, crystal engineering and materials'
_journal_page_first 750
_journal_page_last 760
_journal_paper_doi 10.1107/S2052520614011718
_journal_volume 70
_journal_year 2014
_chemical_formula_sum 'C41 H57 F2 N6 O21'
_chemical_formula_weight 1007.93
_chemical_name_common 'NF mucate'
_space_group_IT_number 2
_space_group_name_Hall '-P 1'
_space_group_name_H-M_alt 'P -1'
_symmetry_cell_setting triclinic
_symmetry_space_group_name_H-M 'P -1'
_atom_sites_solution_hydrogens geom
_atom_sites_solution_primary direct
_atom_sites_solution_secondary difmap
_audit_creation_method SHELXL-97
_cell_angle_alpha 88.088(2)
_cell_angle_beta 85.673(2)
_cell_angle_gamma 81.380(2)
_cell_formula_units_Z 2
_cell_length_a 7.4031(3)
_cell_length_b 9.7515(3)
_cell_length_c 30.9801(10)
_cell_measurement_temperature 100(2)
_cell_volume 2204.38(13)
_computing_cell_refinement 'Bruker SMART'
_computing_data_collection 'Bruker SMART'
_computing_data_reduction 'Bruker SMART'
_computing_structure_refinement 'SHELXL-97 (Sheldrick, 2008)'
_computing_structure_solution 'SHELXS-97 (Sheldrick, 2008)'
_diffrn_ambient_temperature 100(2)
_diffrn_measured_fraction_theta_full 0.995
_diffrn_measured_fraction_theta_max 0.995
_diffrn_measurement_device_type 'CCD area detector'
_diffrn_measurement_method 'phi and omega scans'
_diffrn_radiation_monochromator graphite
_diffrn_radiation_source 'fine-focus sealed tube'
_diffrn_radiation_type MoK\a
_diffrn_radiation_wavelength 0.71073
_diffrn_reflns_av_R_equivalents 0.0586
_diffrn_reflns_av_sigmaI/netI 0.0794
_diffrn_reflns_limit_h_max 8
_diffrn_reflns_limit_h_min -8
_diffrn_reflns_limit_k_max 11
_diffrn_reflns_limit_k_min -11
_diffrn_reflns_limit_l_max 36
_diffrn_reflns_limit_l_min -36
_diffrn_reflns_number 31596
_diffrn_reflns_theta_full 25.00
_diffrn_reflns_theta_max 25.00
_diffrn_reflns_theta_min 1.32
_exptl_absorpt_coefficient_mu 0.128
_exptl_crystal_colour colorless
_exptl_crystal_density_diffrn 1.518
_exptl_crystal_density_method 'not measured'
_exptl_crystal_description needle
_exptl_crystal_F_000 1062
_exptl_crystal_size_max 0.21
_exptl_crystal_size_mid 0.08
_exptl_crystal_size_min 0.05
_refine_diff_density_max 0.408
_refine_diff_density_min -0.315
_refine_ls_extinction_method none
_refine_ls_goodness_of_fit_ref 0.997
_refine_ls_hydrogen_treatment mixed
_refine_ls_matrix_type full
_refine_ls_number_parameters 673
_refine_ls_number_reflns 7784
_refine_ls_number_restraints 14
_refine_ls_restrained_S_all 1.006
_refine_ls_R_factor_all 0.1207
_refine_ls_R_factor_gt 0.0519
_refine_ls_shift/su_max 0.001
_refine_ls_shift/su_mean 0.000
_refine_ls_structure_factor_coef Fsqd
_refine_ls_weighting_details 'calc w=1/[\s^2^(Fo^2^)+(0.0560P)^2^+0.3322P] where P=(Fo^2^+2Fc^2^)/3'
_refine_ls_weighting_scheme calc
_refine_ls_wR_factor_gt 0.1082
_refine_ls_wR_factor_ref 0.1313
_reflns_number_gt 4274
_reflns_number_total 7784
_reflns_threshold_expression >2sigma(I)
_cod_data_source_file og5069sup1.cif
_cod_data_source_block 20120156_0m
_cod_original_sg_symbol_H-M P-1
_cod_database_code 2311645

loop_
_symmetry_equiv_pos_as_xyz
'x, y, z'
'-x, -y, -z'

loop_
_atom_site_type_symbol
_atom_site_label
_atom_site_fract_x
_atom_site_fract_y
_atom_site_fract_z
_atom_site_U_iso_or_equiv
_atom_site_adp_type
_atom_site_calc_flag
_atom_site_refinement_flags
_atom_site_occupancy
_atom_site_symmetry_multiplicity
H H2B 0.333(7) 0.926(5) 0.9142(16) 0.122(19) Uiso d . 1 1
H H2A 0.325(5) 0.835(4) 0.9506(12) 0.072(15) Uiso d . 1 1
O O2S 0.3966(3) 0.8792(3) 0.93735(9) 0.0513(7) Uani d . 1 1
O O1Y 0.8893(3) 0.2461(2) 1.02422(7) 0.0405(6) Uani d . 1 1
O O3Y 0.7950(3) 0.5381(2) 0.95190(7) 0.0511(7) Uani d . 1 1
H H1' 0.8611 0.4888 0.9343 0.077 Uiso calc R 1 1
O O4Y 0.5320(3) 0.3592(2) 0.96084(7) 0.0419(6) Uani d . 1 1
H H4Y 0.4260 0.3433 0.9635 0.063 Uiso calc R 1 1
O O2Y 1.0077(3) 0.3019(2) 0.95873(7) 0.0414(6) Uani d . 1 1
C C1Y 0.8976(4) 0.3251(3) 0.99085(10) 0.0293(8) Uani d . 1 1
C C2Y 0.7658(4) 0.4600(3) 0.99086(10) 0.0319(8) Uani d . 1 1
H H2' 0.7906 0.5147 1.0151 0.038 Uiso calc R 1 1
C C3Y 0.5681(4) 0.4335(3) 0.99746(9) 0.0293(8) Uani d . 1 1
H H3' 0.5552 0.3750 1.0235 0.035 Uiso calc R 1 1
O O3X 0.5823(3) 0.1571(2) 0.43764(7) 0.0369(6) Uani d . 1 1
H H6' 0.6554 0.2116 0.4318 0.055 Uiso calc R 1 1
O O4X 0.6539(2) 0.0815(2) 0.52956(6) 0.0296(5) Uani d . 1 1
H H8' 0.7656 0.0702 0.5303 0.044 Uiso calc R 1 1
O O1S 0.3279(4) 0.1470(3) 0.97959(8) 0.0450(7) Uani d . 1 1
O O2A 1.2065(4) 0.1025(3) 0.88170(8) 0.0639(8) Uani d . 1 1
H H1 1.1627 0.1847 0.8802 0.096 Uiso calc R 1 1
O O1A 1.2958(4) -0.0690(3) 0.83684(9) 0.0705(9) Uani d . 1 1
F F1A 0.7822(3) 0.7158(2) 0.75906(6) 0.0520(5) Uani d . 1 1
O O2B 0.3489(3) 0.6531(3) 0.67071(8) 0.0521(7) Uani d . 1 1
O O1B 0.2921(5) 0.8080(3) 0.72134(9) 0.0818(10) Uani d . 1 1
F F1B 0.8147(3) 0.00155(19) 0.77003(5) 0.0505(5) Uani d . 1 1
O O1X 0.9884(3) -0.0765(2) 0.45757(6) 0.0313(5) Uani d . 1 1
O O2X 0.9322(3) 0.1462(2) 0.43767(7) 0.0418(6) Uani d . 1 1
O O1Z 0.1139(3) 0.3142(3) 0.52312(7) 0.0418(6) Uani d . 1 1
O O4Z 0.5887(3) 0.3643(2) 0.53742(7) 0.0400(6) Uani d . 1 1
H H12' 0.615(5) 0.281(4) 0.5310(11) 0.060 Uiso d . 1 1
N N2A 0.8575(3) 0.6311(3) 0.67358(7) 0.0329(7) Uani d . 1 1
N N1A 1.1772(4) 0.1980(3) 0.73092(8) 0.0372(6) Uani d U 1 1
O O3A 1.0445(3) 0.3286(3) 0.85514(7) 0.0565(7) Uani d . 1 1
N N2B 0.7639(3) 0.0598(2) 0.85922(7) 0.0281(6) Uani d . 1 1
N N3B 0.8142(3) -0.1320(3) 0.93231(7) 0.0352(7) Uani d . 1 1
H H34 0.6979 -0.1417 0.9410 0.042 Uiso calc R 1 1
H H33 0.8888 -0.1853 0.9498 0.042 Uiso calc R 1 1
O O3B 0.5025(3) 0.4101(2) 0.68871(7) 0.0444(6) Uani d . 1 1
O O2Z 0.1984(3) 0.3199(3) 0.59078(8) 0.0585(7) Uani d . 1 1
N N3A 0.7474(4) 0.7978(3) 0.59967(9) 0.0398(8) Uani d . 1 1
C C12A 0.7312(4) 0.8547(3) 0.64372(11) 0.0443(9) Uani d . 1 1
H H13 0.6114 0.8458 0.6575 0.053 Uiso calc R 1 1
H H12 0.7427 0.9525 0.6418 0.053 Uiso calc R 1 1
C C11A 0.8768(5) 0.7794(3) 0.67058(10) 0.0404(9) Uani d . 1 1
H H10 0.9969 0.7904 0.6574 0.048 Uiso calc R 1 1
H H11 0.8645 0.8177 0.6993 0.048 Uiso calc R 1 1
C C8A 0.9284(4) 0.5491(3) 0.70795(9) 0.0285(8) Uani d . 1 1
C C9A 1.0300(4) 0.4190(3) 0.70216(9) 0.0297(8) Uani d . 1 1
H H8 1.0650 0.3890 0.6742 0.036 Uiso calc R 1 1
C C10A 1.0815(4) 0.3314(3) 0.73714(9) 0.0278(7) Uani d . 1 1
C C1A 1.2175(4) 0.1148(4) 0.76530(11) 0.0414(9) Uani d . 1 1
H H2 1.2771 0.0253 0.7602 0.050 Uiso calc R 1 1
C C2A 1.1764(4) 0.1531(4) 0.80742(10) 0.0382(9) Uani d . 1 1
C C3A 1.2312(5) 0.0514(5) 0.84246(12) 0.0494(10) Uani d . 1 1
C C15A 1.2331(5) 0.1443(4) 0.68672(10) 0.0452(7) Uani d U 1 1
H H4 1.2732 0.2179 0.6683 0.054 Uiso calc R 1 1
H H3 1.3354 0.0699 0.6882 0.054 Uiso calc R 1 1
C C16A 1.0805(5) 0.0924(4) 0.66773(11) 0.0605(10) Uani d U 1 1
H H5 1.0345 0.0246 0.6870 0.091 Uiso calc R 1 1
H H6 1.1230 0.0507 0.6405 0.091 Uiso calc R 1 1
H H7 0.9843 0.1682 0.6633 0.091 Uiso calc R 1 1
C C5A 1.0367(4) 0.3767(3) 0.77983(9) 0.0320(8) Uani d . 1 1
C C4A 1.0853(4) 0.2871(4) 0.81688(11) 0.0383(9) Uani d . 1 1
C C6A 0.9397(4) 0.5104(4) 0.78577(10) 0.0368(8) Uani d . 1 1
H H9 0.9113 0.5437 0.8136 0.044 Uiso calc R 1 1
C C7A 0.8873(4) 0.5912(3) 0.75141(10) 0.0351(8) Uani d . 1 1
C C13A 0.7483(4) 0.6455(3) 0.60107(10) 0.0406(9) Uani d . 1 1
H H16 0.7761 0.6102 0.5721 0.049 Uiso calc R 1 1
H H17 0.6271 0.6260 0.6110 0.049 Uiso calc R 1 1
C C14A 0.8859(4) 0.5715(3) 0.63048(9) 0.0359(8) Uani d . 1 1
H H19 0.8737 0.4738 0.6326 0.043 Uiso calc R 1 1
H H18 1.0088 0.5794 0.6184 0.043 Uiso calc R 1 1
C C3B 0.3466(5) 0.6907(4) 0.71129(12) 0.0463(9) Uani d . 1 1
C C2B 0.4164(4) 0.5785(3) 0.74194(10) 0.0347(8) Uani d . 1 1
C C4B 0.4923(4) 0.4445(3) 0.72801(10) 0.0327(8) Uani d . 1 1
C C5B 0.5596(4) 0.3467(3) 0.76188(9) 0.0294(8) Uani d . 1 1
C C6B 0.6495(4) 0.2134(3) 0.75146(9) 0.0322(8) Uani d . 1 1
H H21 0.6638 0.1864 0.7228 0.039 Uiso calc R 1 1
C C7B 0.7154(4) 0.1241(3) 0.78281(10) 0.0312(8) Uani d . 1 1
C C8B 0.6919(4) 0.1536(3) 0.82764(9) 0.0277(7) Uani d . 1 1
C C11B 0.7384(5) -0.0864(3) 0.85643(10) 0.0377(8) Uani d . 1 1
H H30 0.7705 -0.1171 0.8270 0.045 Uiso calc R 1 1
H H29 0.6105 -0.0948 0.8635 0.045 Uiso calc R 1 1
C C12B 0.8556(4) -0.1783(3) 0.88711(9) 0.0377(8) Uani d . 1 1
H H31 0.8332 -0.2733 0.8852 0.045 Uiso calc R 1 1
H H32 0.9839 -0.1756 0.8787 0.045 Uiso calc R 1 1
C C1B 0.4101(4) 0.6100(4) 0.78500(11) 0.0425(9) Uani d . 1 1
H H28 0.3611 0.6996 0.7931 0.051 Uiso calc R 1 1
N N1B 0.4705(4) 0.5194(3) 0.81605(8) 0.0392(7) Uani d . 1 1
C C10B 0.5440(4) 0.3837(3) 0.80550(10) 0.0308(8) Uani d . 1 1
C C13B 0.8394(5) 0.0145(3) 0.93556(10) 0.0373(8) Uani d . 1 1
H H36 0.9681 0.0222 0.9298 0.045 Uiso calc R 1 1
H H35 0.8030 0.0449 0.9648 0.045 Uiso calc R 1 1
C C14B 0.7290(4) 0.1084(3) 0.90421(9) 0.0334(8) Uani d . 1 1
H H37 0.5997 0.1124 0.9129 0.040 Uiso calc R 1 1
H H38 0.7595 0.2014 0.9054 0.040 Uiso calc R 1 1
C C9B 0.6035(4) 0.2858(3) 0.83745(9) 0.0322(8) Uani d . 1 1
H H22 0.5830 0.3103 0.8663 0.039 Uiso calc R 1 1
C C15B 0.4569(5) 0.5708(4) 0.86199(10) 0.0503(10) Uani d . 1 1
H H23 0.5571 0.5218 0.8775 0.060 Uiso calc R 1 1
H H24 0.4666 0.6689 0.8615 0.060 Uiso calc R 1 1
C C16B 0.2815(6) 0.5480(5) 0.88439(13) 0.0742(13) Uani d . 1 1
H H25 0.1830 0.5870 0.8672 0.111 Uiso calc R 1 1
H H26 0.2672 0.5919 0.9120 0.111 Uiso calc R 1 1
H H27 0.2797 0.4503 0.8886 0.111 Uiso calc R 1 1
C C1X 0.8834(4) 0.0320(3) 0.44884(9) 0.0250(7) Uani d . 1 1
C C2X 0.6776(4) 0.0282(3) 0.45211(9) 0.0243(7) Uani d . 1 1
H H5' 0.6538 -0.0440 0.4329 0.029 Uiso calc R 1 1
C C3X 0.6045(3) -0.0070(3) 0.49800(9) 0.0216(7) Uani d . 1 1
H H7' 0.6548 -0.1031 0.5052 0.026 Uiso calc R 1 1
C C1Z 0.1923(4) 0.3659(3) 0.55439(11) 0.0333(8) Uani d . 1 1
C C2Z 0.2832(4) 0.4898(3) 0.53881(9) 0.0315(8) Uani d . 1 1
H H11' 0.1993 0.5524 0.5215 0.038 Uiso calc R 1 1
C C3Z 0.4582(4) 0.4394(3) 0.51077(9) 0.0282(7) Uani d . 1 1
H H13' 0.4301 0.3785 0.4884 0.034 Uiso calc R 1 1
H H15 0.863(6) 0.817(4) 0.5863(12) 0.082(13) Uiso d . 1 1
H H14 0.649(5) 0.830(4) 0.5860(10) 0.056(11) Uiso d . 1 1
O O3S 0.6622(7) 0.2085(5) 0.62770(12) 0.173(2) Uani d . 1 1
H H3A 0.6493 0.2493 0.6032 0.259 Uiso d R 1 1
H H3B 0.6426 0.2701 0.6469 0.259 Uiso d R 1 1
H H1B 0.214(6) 0.193(4) 0.9707(12) 0.083(15) Uiso d . 1 1
H H1A 0.356(7) 0.068(5) 0.9669(16) 0.12(2) Uiso d . 1 1
H H9' 0.074(5) 0.233(4) 0.5329(12) 0.081(14) Uiso d . 1 1
H H20 0.396(5) 0.556(4) 0.6688(11) 0.063(13) Uiso d . 1 1
O O3Z 0.3255(3) 0.5618(2) 0.57498(7) 0.0463(6) Uani d . 1 1
H H10' 0.3619 0.5056 0.5939 0.069 Uiso calc R 1 1

loop_
_atom_site_aniso_label
_atom_site_aniso_U_11
_atom_site_aniso_U_22
_atom_site_aniso_U_33
_atom_site_aniso_U_12
_atom_site_aniso_U_13
_atom_site_aniso_U_23
O2S 0.0418(16) 0.0528(19) 0.0588(18) -0.0096(14) -0.0060(14) 0.0240(14)
O1Y 0.0354(13) 0.0401(15) 0.0438(13) -0.0014(11) -0.0050(11) 0.0163(11)
O3Y 0.0431(16) 0.0450(16) 0.0607(16) -0.0021(12) 0.0045(12) 0.0258(13)
O4Y 0.0313(13) 0.0465(15) 0.0482(14) -0.0055(11) 0.0002(11) -0.0144(12)
O2Y 0.0351(13) 0.0449(16) 0.0403(14) 0.0028(12) 0.0058(11) -0.0009(11)
C1Y 0.0214(17) 0.031(2) 0.0367(19) -0.0055(15) -0.0066(15) 0.0000(16)
C2Y 0.0292(18) 0.029(2) 0.0360(18) -0.0017(16) -0.0022(14) 0.0064(15)
C3Y 0.0327(19) 0.0235(19) 0.0315(18) -0.0037(14) -0.0030(15) 0.0007(15)
O3X 0.0238(12) 0.0345(14) 0.0526(14) -0.0077(11) -0.0063(10) 0.0209(11)
O4X 0.0149(10) 0.0367(14) 0.0381(12) -0.0044(10) -0.0035(9) -0.0057(10)
O1S 0.0390(16) 0.0474(19) 0.0480(15) -0.0050(14) -0.0016(12) -0.0021(14)
O2A 0.0687(19) 0.082(2) 0.0447(16) -0.0219(18) -0.0208(14) 0.0332(15)
O1A 0.0666(19) 0.061(2) 0.079(2) 0.0027(17) -0.0167(15) 0.0390(17)
F1A 0.0683(14) 0.0350(13) 0.0487(12) 0.0026(11) 0.0036(10) -0.0058(10)
O2B 0.0572(17) 0.057(2) 0.0402(16) -0.0042(15) -0.0074(12) 0.0151(14)
O1B 0.134(3) 0.0415(19) 0.0628(18) 0.016(2) -0.0245(18) 0.0125(15)
F1B 0.0719(14) 0.0332(12) 0.0395(11) 0.0107(11) 0.0047(10) -0.0030(9)
O1X 0.0176(11) 0.0286(14) 0.0481(13) -0.0039(10) -0.0036(10) -0.0002(10)
O2X 0.0257(12) 0.0384(15) 0.0611(15) -0.0100(11) 0.0009(11) 0.0164(12)
O1Z 0.0406(14) 0.0365(16) 0.0521(15) -0.0174(12) -0.0054(12) 0.0011(13)
O4Z 0.0405(14) 0.0300(14) 0.0478(14) 0.0011(13) -0.0080(11) 0.0047(12)
N2A 0.0431(17) 0.0264(16) 0.0299(15) -0.0069(13) -0.0065(12) 0.0055(12)
N1A 0.0484(15) 0.0273(15) 0.0342(12) -0.0005(12) -0.0061(12) 0.0091(11)
O3A 0.0779(19) 0.0683(19) 0.0277(14) -0.0241(15) -0.0102(13) 0.0071(13)
N2B 0.0344(15) 0.0212(15) 0.0280(14) -0.0016(12) -0.0028(11) 0.0011(12)
N3B 0.0365(16) 0.0327(17) 0.0340(15) -0.0002(13) -0.0011(12) 0.0102(13)
O3B 0.0554(15) 0.0491(16) 0.0286(13) -0.0068(13) -0.0059(11) 0.0035(11)
O2Z 0.0802(19) 0.0579(18) 0.0410(15) -0.0280(15) 0.0037(13) 0.0092(13)
N3A 0.0218(17) 0.050(2) 0.0473(19) -0.0057(15) -0.0082(15) 0.0218(16)
C12A 0.041(2) 0.031(2) 0.059(2) -0.0034(18) -0.0023(18) 0.0119(18)
C11A 0.050(2) 0.029(2) 0.045(2) -0.0125(17) -0.0101(17) 0.0113(16)
C8A 0.0289(18) 0.027(2) 0.0304(18) -0.0065(16) -0.0044(14) 0.0055(15)
C9A 0.0334(19) 0.031(2) 0.0253(17) -0.0057(16) -0.0019(14) 0.0009(15)
C10A 0.0284(18) 0.027(2) 0.0289(18) -0.0079(15) -0.0036(14) 0.0059(15)
C1A 0.040(2) 0.031(2) 0.052(2) -0.0050(17) -0.0069(17) 0.0127(18)
C2A 0.036(2) 0.044(2) 0.037(2) -0.0127(18) -0.0126(16) 0.0196(18)
C3A 0.039(2) 0.065(3) 0.048(3) -0.020(2) -0.0120(19) 0.025(2)
C15A 0.0591(17) 0.0336(16) 0.0395(13) 0.0024(14) -0.0024(13) 0.0058(12)
C16A 0.081(2) 0.050(2) 0.054(2) -0.0178(19) -0.0044(18) -0.0011(18)
C5A 0.0346(19) 0.033(2) 0.0311(18) -0.0142(17) -0.0066(15) 0.0079(16)
C4A 0.038(2) 0.046(3) 0.036(2) -0.0214(19) -0.0077(16) 0.0101(18)
C6A 0.045(2) 0.040(2) 0.0272(18) -0.0152(19) -0.0007(15) 0.0000(16)
C7A 0.038(2) 0.025(2) 0.042(2) -0.0037(17) 0.0002(16) -0.0027(16)
C13A 0.039(2) 0.045(2) 0.040(2) -0.0134(18) -0.0094(16) 0.0128(17)
C14A 0.041(2) 0.035(2) 0.0322(18) -0.0053(17) -0.0046(15) 0.0050(16)
C3B 0.050(2) 0.046(3) 0.042(2) -0.005(2) -0.0054(18) 0.011(2)
C2B 0.0317(19) 0.034(2) 0.036(2) 0.0007(17) -0.0010(15) 0.0081(16)
C4B 0.0251(18) 0.037(2) 0.036(2) -0.0083(16) 0.0015(15) 0.0070(17)
C5B 0.0279(18) 0.027(2) 0.0327(18) -0.0058(16) -0.0004(14) 0.0056(15)
C6B 0.0362(19) 0.035(2) 0.0256(17) -0.0068(17) -0.0002(14) -0.0019(15)
C7B 0.0352(19) 0.0218(19) 0.0341(19) 0.0017(16) 0.0021(15) -0.0008(15)
C8B 0.0233(17) 0.030(2) 0.0294(18) -0.0026(15) -0.0013(14) 0.0028(15)
C11B 0.049(2) 0.026(2) 0.0390(19) -0.0048(17) -0.0072(16) 0.0030(15)
C12B 0.043(2) 0.028(2) 0.039(2) 0.0029(17) 0.0009(16) 0.0017(16)
C1B 0.048(2) 0.030(2) 0.045(2) 0.0064(17) -0.0015(17) 0.0078(17)
N1B 0.0539(19) 0.0276(18) 0.0310(15) 0.0091(15) -0.0008(13) 0.0026(13)
C10B 0.0323(19) 0.026(2) 0.0336(19) -0.0023(16) 0.0004(15) -0.0001(15)
C13B 0.050(2) 0.031(2) 0.0326(18) -0.0079(17) -0.0081(16) 0.0071(15)
C14B 0.041(2) 0.029(2) 0.0280(18) -0.0021(16) -0.0002(15) 0.0017(15)
C9B 0.0348(19) 0.033(2) 0.0269(17) -0.0005(17) 0.0003(14) 0.0019(15)
C15B 0.074(3) 0.026(2) 0.042(2) 0.015(2) 0.005(2) 0.0007(17)
C16B 0.074(3) 0.083(4) 0.064(3) -0.001(3) -0.010(2) -0.016(2)
C1X 0.0236(17) 0.027(2) 0.0238(16) -0.0045(16) 0.0009(13) 0.0006(14)
C2X 0.0195(16) 0.0233(18) 0.0297(17) -0.0036(14) 0.0001(13) 0.0043(14)
C3X 0.0165(15) 0.0183(17) 0.0298(16) -0.0021(14) -0.0024(13) -0.0001(13)
C1Z 0.0289(19) 0.030(2) 0.041(2) -0.0069(16) 0.0048(16) -0.0066(17)
C2Z 0.0334(19) 0.027(2) 0.0349(18) -0.0074(16) 0.0022(15) -0.0046(15)
C3Z 0.0318(19) 0.0219(18) 0.0315(17) -0.0054(15) -0.0021(14) -0.0021(14)
O3S 0.231(5) 0.155(4) 0.104(3) 0.062(4) -0.016(3) -0.007(3)
O3Z 0.0557(16) 0.0410(15) 0.0445(14) -0.0179(14) 0.0095(12) -0.0162(12)

loop_
_atom_type_symbol
_atom_type_description
_atom_type_scat_dispersion_real
_atom_type_scat_dispersion_imag
_atom_type_scat_source
C C 0.0033 0.0016 'International Tables Vol C Tables 4.2.6.8 and 6.1.1.4'
H H 0.0000 0.0000 'International Tables Vol C Tables 4.2.6.8 and 6.1.1.4'
N N 0.0061 0.0033 'International Tables Vol C Tables 4.2.6.8 and 6.1.1.4'
O O 0.0106 0.0060 'International Tables Vol C Tables 4.2.6.8 and 6.1.1.4'
F F 0.0171 0.0103 'International Tables Vol C Tables 4.2.6.8 and 6.1.1.4'

loop_
_geom_angle_atom_site_label_1
_geom_angle_atom_site_label_2
_geom_angle_atom_site_label_3
_geom_angle_site_symmetry_1
_geom_angle_site_symmetry_3
_geom_angle
H2B O2S H2A . . 106(4)
C2Y O3Y H1' . . 109.5
C3Y O4Y H4Y . . 109.5
O2Y C1Y O1Y . . 125.2(3)
O2Y C1Y C2Y . . 117.5(3)
O1Y C1Y C2Y . . 117.3(3)
O3Y C2Y C1Y . . 110.5(2)
O3Y C2Y C3Y . . 111.2(2)
C1Y C2Y C3Y . . 111.1(2)
O3Y C2Y H2' . . 108.0
C1Y C2Y H2' . . 108.0
C3Y C2Y H2' . . 108.0
O4Y C3Y C2Y . . 107.2(2)
O4Y C3Y C3Y . 2_667 110.5(3)
C2Y C3Y C3Y . 2_667 112.9(3)
O4Y C3Y H3' . . 108.7
C2Y C3Y H3' . . 108.7
C3Y C3Y H3' 2_667 . 108.7
C2X O3X H6' . . 109.5
C3X O4X H8' . . 109.5
H1B O1S H1A . . 109(4)
C3A O2A H1 . . 109.5
C3B O2B H20 . . 109(2)
C1Z O1Z H9' . . 109(2)
C3Z O4Z H12' . . 113(3)
C8A N2A C14A . . 117.4(3)
C8A N2A C11A . . 119.8(2)
C14A N2A C11A . . 109.9(2)
C1A N1A C10A . . 119.7(3)
C1A N1A C15A . . 118.8(3)
C10A N1A C15A . . 121.5(2)
C8B N2B C11B . . 118.1(2)
C8B N2B C14B . . 115.1(2)
C11B N2B C14B . . 111.3(2)
C13B N3B C12B . . 110.3(2)
C13B N3B H34 . . 109.6
C12B N3B H34 . . 109.6
C13B N3B H33 . . 109.6
C12B N3B H33 . . 109.6
H34 N3B H33 . . 108.1
C12A N3A C13A . . 111.5(2)
C12A N3A H15 . . 106(2)
C13A N3A H15 . . 109(2)
C12A N3A H14 . . 110(2)
C13A N3A H14 . . 104(2)
H15 N3A H14 . . 116(3)
N3A C12A C11A . . 110.7(3)
N3A C12A H13 . . 109.5
C11A C12A H13 . . 109.5
N3A C12A H12 . . 109.5
C11A C12A H12 . . 109.5
H13 C12A H12 . . 108.1
N2A C11A C12A . . 109.1(3)
N2A C11A H10 . . 109.9
C12A C11A H10 . . 109.9
N2A C11A H11 . . 109.9
C12A C11A H11 . . 109.9
H10 C11A H11 . . 108.3
C9A C8A N2A . . 122.6(3)
C9A C8A C7A . . 116.2(3)
N2A C8A C7A . . 121.1(3)
C8A C9A C10A . . 121.9(3)
C8A C9A H8 . . 119.0
C10A C9A H8 . . 119.0
N1A C10A C9A . . 121.4(3)
N1A C10A C5A . . 118.5(3)
C9A C10A C5A . . 120.1(3)
N1A C1A C2A . . 124.2(3)
N1A C1A H2 . . 117.9
C2A C1A H2 . . 117.9
C1A C2A C4A . . 120.1(3)
C1A C2A C3A . . 118.8(4)
C4A C2A C3A . . 121.1(3)
O1A C3A O2A . . 120.9(3)
O1A C3A C2A . . 124.7(4)
O2A C3A C2A . . 114.5(4)
C16A C15A N1A . . 111.2(3)
C16A C15A H4 . . 109.4
N1A C15A H4 . . 109.4
C16A C15A H3 . . 109.4
N1A C15A H3 . . 109.4
H4 C15A H3 . . 108.0
C15A C16A H5 . . 109.5
C15A C16A H6 . . 109.5
H5 C16A H6 . . 109.5
C15A C16A H7 . . 109.5
H5 C16A H7 . . 109.5
H6 C16A H7 . . 109.5
C6A C5A C10A . . 118.1(3)
C6A C5A C4A . . 120.5(3)
C10A C5A C4A . . 121.4(3)
O3A C4A C2A . . 123.0(3)
O3A C4A C5A . . 121.0(3)
C2A C4A C5A . . 116.0(3)
C7A C6A C5A . . 120.5(3)
C7A C6A H9 . . 119.8
C5A C6A H9 . . 119.8
C6A C7A F1A . . 118.1(3)
C6A C7A C8A . . 123.2(3)
F1A C7A C8A . . 118.7(3)
N3A C13A C14A . . 112.3(3)
N3A C13A H16 . . 109.1
C14A C13A H16 . . 109.1
N3A C13A H17 . . 109.1
C14A C13A H17 . . 109.1
H16 C13A H17 . . 107.9
N2A C14A C13A . . 110.4(3)
N2A C14A H19 . . 109.6
C13A C14A H19 . . 109.6
N2A C14A H18 . . 109.6
C13A C14A H18 . . 109.6
H19 C14A H18 . . 108.1
O1B C3B O2B . . 120.6(3)
O1B C3B C2B . . 124.3(4)
O2B C3B C2B . . 115.0(4)
C1B C2B C4B . . 120.1(3)
C1B C2B C3B . . 117.7(3)
C4B C2B C3B . . 122.2(3)
O3B C4B C2B . . 122.8(3)
O3B C4B C5B . . 121.6(3)
C2B C4B C5B . . 115.7(3)
C10B C5B C6B . . 117.7(3)
C10B C5B C4B . . 121.6(3)
C6B C5B C4B . . 120.7(3)
C7B C6B C5B . . 120.6(3)
C7B C6B H21 . . 119.7
C5B C6B H21 . . 119.7
C6B C7B F1B . . 117.3(3)
C6B C7B C8B . . 123.7(3)
F1B C7B C8B . . 119.0(3)
C9B C8B N2B . . 122.5(3)
C9B C8B C7B . . 115.1(3)
N2B C8B C7B . . 122.3(3)
N2B C11B C12B . . 111.3(3)
N2B C11B H30 . . 109.4
C12B C11B H30 . . 109.4
N2B C11B H29 . . 109.4
C12B C11B H29 . . 109.4
H30 C11B H29 . . 108.0
N3B C12B C11B . . 111.0(3)
N3B C12B H31 . . 109.4
C11B C12B H31 . . 109.4
N3B C12B H32 . . 109.4
C11B C12B H32 . . 109.4
H31 C12B H32 . . 108.0
N1B C1B C2B . . 124.0(3)
N1B C1B H28 . . 118.0
C2B C1B H28 . . 118.0
C1B N1B C10B . . 120.0(3)
C1B N1B C15B . . 117.7(3)
C10B N1B C15B . . 122.3(2)
N1B C10B C9B . . 121.2(3)
N1B C10B C5B . . 118.6(3)
C9B C10B C5B . . 120.2(3)
N3B C13B C14B . . 112.2(2)
N3B C13B H36 . . 109.2
C14B C13B H36 . . 109.2
N3B C13B H35 . . 109.2
C14B C13B H35 . . 109.2
H36 C13B H35 . . 107.9
N2B C14B C13B . . 112.1(3)
N2B C14B H37 . . 109.2
C13B C14B H37 . . 109.2
N2B C14B H38 . . 109.2
C13B C14B H38 . . 109.2
H37 C14B H38 . . 107.9
C8B C9B C10B . . 122.6(3)
C8B C9B H22 . . 118.7
C10B C9B H22 . . 118.7
C16B C15B N1B . . 110.2(3)
C16B C15B H23 . . 109.6
N1B C15B H23 . . 109.6
C16B C15B H24 . . 109.6
N1B C15B H24 . . 109.6
H23 C15B H24 . . 108.1
C15B C16B H25 . . 109.5
C15B C16B H26 . . 109.5
H25 C16B H26 . . 109.5
C15B C16B H27 . . 109.5
H25 C16B H27 . . 109.5
H26 C16B H27 . . 109.5
O1X C1X O2X . . 125.5(3)
O1X C1X C2X . . 118.5(3)
O2X C1X C2X . . 116.0(3)
O3X C2X C1X . . 110.2(2)
O3X C2X C3X . . 110.0(2)
C1X C2X C3X . . 112.5(2)
O3X C2X H5' . . 108.0
C1X C2X H5' . . 108.0
C3X C2X H5' . . 108.0
O4X C3X C3X . 2_656 106.6(3)
O4X C3X C2X . . 112.5(2)
C3X C3X C2X 2_656 . 111.8(3)
O4X C3X H7' . . 108.6
C3X C3X H7' 2_656 . 108.6
C2X C3X H7' . . 108.6
O2Z C1Z O1Z . . 125.3(3)
O2Z C1Z C2Z . . 122.7(3)
O1Z C1Z C2Z . . 112.0(3)
O3Z C2Z C1Z . . 109.7(2)
O3Z C2Z C3Z . . 110.2(2)
C1Z C2Z C3Z . . 109.2(2)
O3Z C2Z H11' . . 109.3
C1Z C2Z H11' . . 109.3
C3Z C2Z H11' . . 109.3
O4Z C3Z C3Z . 2_666 108.2(3)
O4Z C3Z C2Z . . 108.9(2)
C3Z C3Z C2Z 2_666 . 111.5(3)
O4Z C3Z H13' . . 109.4
C3Z C3Z H13' 2_666 . 109.4
C2Z C3Z H13' . . 109.4
H3A O3S H3B . . 107.7
C2Z O3Z H10' . . 109.5

loop_
_geom_bond_atom_site_label_1
_geom_bond_atom_site_label_2
_geom_bond_site_symmetry_2
_geom_bond_distance
O2S H2B . 0.95(5)
O2S H2A . 0.81(4)
O1Y C1Y . 1.272(3)
O3Y C2Y . 1.425(3)
O3Y H1' . 0.8200
O4Y C3Y . 1.429(3)
O4Y H4Y . 0.8200
O2Y C1Y . 1.242(3)
C1Y C2Y . 1.516(4)
C2Y C3Y . 1.522(4)
C2Y H2' . 0.9800
C3Y C3Y 2_667 1.523(6)
C3Y H3' . 0.9800
O3X C2X . 1.422(3)
O3X H6' . 0.8200
O4X C3X . 1.428(3)
O4X H8' . 0.8200
O1S H1B . 0.95(4)
O1S H1A . 0.87(5)
O2A C3A . 1.318(4)
O2A H1 . 0.8200
O1A C3A . 1.213(4)
F1A C7A . 1.359(3)
O2B C3B . 1.320(4)
O2B H20 . 0.96(4)
O1B C3B . 1.198(4)
F1B C7B . 1.360(3)
O1X C1X . 1.251(3)
O2X C1X . 1.251(3)
O1Z C1Z . 1.317(4)
O1Z H9' . 0.92(4)
O4Z C3Z . 1.422(3)
O4Z H12' . 0.83(4)
N2A C8A . 1.397(3)
N2A C14A . 1.462(4)
N2A C11A . 1.473(4)
N1A C1A . 1.342(4)
N1A C10A . 1.397(4)
N1A C15A . 1.489(4)
O3A C4A . 1.266(4)
N2B C8B . 1.397(4)
N2B C11B . 1.472(4)
N2B C14B . 1.479(4)
N3B C13B . 1.477(4)
N3B C12B . 1.481(4)
N3B H34 . 0.9000
N3B H33 . 0.9000
O3B C4B . 1.268(3)
O2Z C1Z . 1.201(4)
N3A C12A . 1.480(4)
N3A C13A . 1.483(4)
N3A H15 . 0.97(4)
N3A H14 . 0.88(3)
C12A C11A . 1.500(4)
C12A H13 . 0.9700
C12A H12 . 0.9700
C11A H10 . 0.9700
C11A H11 . 0.9700
C8A C9A . 1.385(4)
C8A C7A . 1.418(4)
C9A C10A . 1.397(4)
C9A H8 . 0.9300
C10A C5A . 1.408(4)
C1A C2A . 1.369(4)
C1A H2 . 0.9300
C2A C4A . 1.407(5)
C2A C3A . 1.483(5)
C15A C16A . 1.473(4)
C15A H4 . 0.9700
C15A H3 . 0.9700
C16A H5 . 0.9600
C16A H6 . 0.9600
C16A H7 . 0.9600
C5A C6A . 1.402(4)
C5A C4A . 1.453(4)
C6A C7A . 1.348(4)
C6A H9 . 0.9300
C13A C14A . 1.505(4)
C13A H16 . 0.9700
C13A H17 . 0.9700
C14A H19 . 0.9700
C14A H18 . 0.9700
C3B C2B . 1.483(5)
C2B C1B . 1.375(4)
C2B C4B . 1.411(4)
C4B C5B . 1.459(4)
C5B C10B . 1.402(4)
C5B C6B . 1.405(4)
C6B C7B . 1.352(4)
C6B H21 . 0.9300
C7B C8B . 1.420(4)
C8B C9B . 1.388(4)
C11B C12B . 1.514(4)
C11B H30 . 0.9700
C11B H29 . 0.9700
C12B H31 . 0.9700
C12B H32 . 0.9700
C1B N1B . 1.340(4)
C1B H28 . 0.9300
N1B C10B . 1.393(4)
N1B C15B . 1.516(4)
C10B C9B . 1.401(4)
C13B C14B . 1.511(4)
C13B H36 . 0.9700
C13B H35 . 0.9700
C14B H37 . 0.9700
C14B H38 . 0.9700
C9B H22 . 0.9300
C15B C16B . 1.468(5)
C15B H23 . 0.9700
C15B H24 . 0.9700
C16B H25 . 0.9600
C16B H26 . 0.9600
C16B H27 . 0.9600
C1X C2X . 1.525(4)
C2X C3X . 1.529(4)
C2X H5' . 0.9800
C3X C3X 2_656 1.528(5)
C3X H7' . 0.9800
C1Z C2Z . 1.517(4)
C2Z O3Z . 1.420(3)
C2Z C3Z . 1.530(4)
C2Z H11' . 0.9800
C3Z C3Z 2_666 1.526(5)
C3Z H13' . 0.9800
O3S H3A . 0.8500
O3S H3B . 0.8498
O3Z H10' . 0.8200

loop_
_geom_torsion_atom_site_label_1
_geom_torsion_atom_site_label_2
_geom_torsion_atom_site_label_3
_geom_torsion_atom_site_label_4
_geom_torsion_site_symmetry_4
_geom_torsion
O2Y C1Y C2Y O3Y . 0.2(4)
O1Y C1Y C2Y O3Y . 178.6(2)
O2Y C1Y C2Y C3Y . 124.1(3)
O1Y C1Y C2Y C3Y . -57.5(3)
O3Y C2Y C3Y O4Y . 59.2(3)
C1Y C2Y C3Y O4Y . -64.3(3)
O3Y C2Y C3Y C3Y 2_667 -62.7(4)
C1Y C2Y C3Y C3Y 2_667 173.8(3)
C13A N3A C12A C11A . 53.8(4)
C8A N2A C11A C12A . -157.1(3)
C14A N2A C11A C12A . 62.6(3)
N3A C12A C11A N2A . -59.5(3)
C14A N2A C8A C9A . 3.2(4)
C11A N2A C8A C9A . -134.3(3)
C14A N2A C8A C7A . -171.8(3)
C11A N2A C8A C7A . 50.7(4)
N2A C8A C9A C10A . -172.2(3)
C7A C8A C9A C10A . 3.0(4)
C1A N1A C10A C9A . -177.2(3)
C15A N1A C10A C9A . 1.6(4)
C1A N1A C10A C5A . 2.7(4)
C15A N1A C10A C5A . -178.5(3)
C8A C9A C10A N1A . 177.3(3)
C8A C9A C10A C5A . -2.6(4)
C10A N1A C1A C2A . -2.5(5)
C15A N1A C1A C2A . 178.8(3)
N1A C1A C2A C4A . 0.4(5)
N1A C1A C2A C3A . -179.1(3)
C1A C2A C3A O1A . -7.1(5)
C4A C2A C3A O1A . 173.4(3)
C1A C2A C3A O2A . 172.1(3)
C4A C2A C3A O2A . -7.4(4)
C1A N1A C15A C16A . 97.1(3)
C10A N1A C15A C16A . -81.7(4)
N1A C10A C5A C6A . -179.7(3)
C9A C10A C5A C6A . 0.2(4)
N1A C10A C5A C4A . -1.0(4)
C9A C10A C5A C4A . 178.9(3)
C1A C2A C4A O3A . -179.7(3)
C3A C2A C4A O3A . -0.3(5)
C1A C2A C4A C5A . 1.3(4)
C3A C2A C4A C5A . -179.2(3)
C6A C5A C4A O3A . -1.3(4)
C10A C5A C4A O3A . -180.0(3)
C6A C5A C4A C2A . 177.7(3)
C10A C5A C4A C2A . -1.0(4)
C10A C5A C6A C7A . 1.7(4)
C4A C5A C6A C7A . -177.0(3)
C5A C6A C7A F1A . 175.3(3)
C5A C6A C7A C8A . -1.3(5)
C9A C8A C7A C6A . -1.0(4)
N2A C8A C7A C6A . 174.2(3)
C9A C8A C7A F1A . -177.6(2)
N2A C8A C7A F1A . -2.3(4)
C12A N3A C13A C14A . -50.9(4)
C8A N2A C14A C13A . 159.1(3)
C11A N2A C14A C13A . -59.5(3)
N3A C13A C14A N2A . 53.7(3)
O1B C3B C2B C1B . 3.0(5)
O2B C3B C2B C1B . -177.3(3)
O1B C3B C2B C4B . -175.0(4)
O2B C3B C2B C4B . 4.7(5)
C1B C2B C4B O3B . -179.6(3)
C3B C2B C4B O3B . -1.6(5)
C1B C2B C4B C5B . 0.4(4)
C3B C2B C4B C5B . 178.3(3)
O3B C4B C5B C10B . -178.3(3)
C2B C4B C5B C10B . 1.7(4)
O3B C4B C5B C6B . 4.4(4)
C2B C4B C5B C6B . -175.5(3)
C10B C5B C6B C7B . 1.1(4)
C4B C5B C6B C7B . 178.5(3)
C5B C6B C7B F1B . -174.4(3)
C5B C6B C7B C8B . 3.3(5)
C11B N2B C8B C9B . 138.5(3)
C14B N2B C8B C9B . 3.7(4)
C11B N2B C8B C7B . -46.2(4)
C14B N2B C8B C7B . 179.0(3)
C6B C7B C8B C9B . -3.4(4)
F1B C7B C8B C9B . 174.3(3)
C6B C7B C8B N2B . -179.1(3)
F1B C7B C8B N2B . -1.4(4)
C8B N2B C11B C12B . 168.5(3)
C14B N2B C11B C12B . -55.1(3)
C13B N3B C12B C11B . -56.6(3)
N2B C11B C12B N3B . 57.4(3)
C4B C2B C1B N1B . -1.1(5)
C3B C2B C1B N1B . -179.1(3)
C2B C1B N1B C10B . -0.4(5)
C2B C1B N1B C15B . 179.0(3)
C1B N1B C10B C9B . -178.2(3)
C15B N1B C10B C9B . 2.4(4)
C1B N1B C10B C5B . 2.4(4)
C15B N1B C10B C5B . -176.9(3)
C6B C5B C10B N1B . 174.2(3)
C4B C5B C10B N1B . -3.1(4)
C6B C5B C10B C9B . -5.1(4)
C4B C5B C10B C9B . 177.5(3)
C12B N3B C13B C14B . 54.6(3)
C8B N2B C14B C13B . -169.3(2)
C11B N2B C14B C13B . 52.9(3)
N3B C13B C14B N2B . -53.1(4)
N2B C8B C9B C10B . 174.8(3)
C7B C8B C9B C10B . -0.8(4)
N1B C10B C9B C8B . -174.2(3)
C5B C10B C9B C8B . 5.1(4)
C1B N1B C15B C16B . 90.9(4)
C10B N1B C15B C16B . -89.7(4)
O1X C1X C2X O3X . -175.2(2)
O2X C1X C2X O3X . 5.1(4)
O1X C1X C2X C3X . 61.5(4)
O2X C1X C2X C3X . -118.1(3)
O3X C2X C3X O4X . -70.2(3)
C1X C2X C3X O4X . 53.1(3)
O3X C2X C3X C3X 2_656 49.7(4)
C1X C2X C3X C3X 2_656 173.0(3)
O2Z C1Z C2Z O3Z . -16.4(4)
O1Z C1Z C2Z O3Z . 165.8(3)
O2Z C1Z C2Z C3Z . 104.4(4)
O1Z C1Z C2Z C3Z . -73.4(3)
O3Z C2Z C3Z O4Z . 52.1(3)
C1Z C2Z C3Z O4Z . -68.3(3)
O3Z C2Z C3Z C3Z 2_666 -67.2(4)
C1Z C2Z C3Z C3Z 2_666 172.3(3)
